data_1575180
loop_
_publ_author_name
'McDonald, Peter W.'
'Goerigk, Lars'
'Ritchie, Chris'

_publ_section_title
;
 Planarisation or a twist? Using steric engineering to unlock the origin
 of mechanofluorochromic red-shifts.
;
_journal_issue 34
_journal_name_full 'Chemical science'
_journal_page_first 15320
_journal_page_last 15332
_journal_paper_doi 10.1039/d5sc04257g
_journal_volume 16
_journal_year 2025
_chemical_formula_moiety 'C23 H16 F4 N2 O2'
_chemical_formula_sum 'C23 H16 F4 N2 O2'
_chemical_formula_weight 428.38
_chemical_name_systematic
2-(4-(diphenylamino)-3-methylpyridin-1-ium-1-yl)-4,4,5,5-tetrafluoro-3-oxocyclopent-1-en-1-olate
_space_group_crystal_system monoclinic
_space_group_IT_number 14
_space_group_name_Hall '-P 2yn'
_space_group_name_H-M_alt 'P 1 21/n 1'
_atom_sites_solution_hydrogens geom
_atom_sites_solution_primary dual
_audit_creation_date 2025-05-25
_audit_creation_method
;
Olex2 1.5
(compiled 2025.04.05 svn.rf049d14d for OlexSys, GUI svn.r7224)
;
_audit_update_record
;
2025-06-06 deposited with the CCDC.	2025-07-18 downloaded from the CCDC.
;
_cell_angle_alpha 90
_cell_angle_beta 98.3760(10)
_cell_angle_gamma 90
_cell_formula_units_Z 4
_cell_length_a 15.1449(2)
_cell_length_b 7.30850(10)
_cell_length_c 17.1746(2)
_cell_measurement_reflns_used 14599
_cell_measurement_temperature 122.99(10)
_cell_measurement_theta_max 80.0880
_cell_measurement_theta_min 5.1720
_cell_volume 1880.72(4)
_computing_cell_refinement 'CrysAlisPro 1.171.41.113a (Rigaku OD, 2021)'
_computing_data_collection 'CrysAlisPro 1.171.41.113a (Rigaku OD, 2021)'
_computing_data_reduction 'CrysAlisPro 1.171.41.113a (Rigaku OD, 2021)'
_computing_molecular_graphics 'Olex2 1.5 (Dolomanov et al., 2009)'
_computing_publication_material 'Olex2 1.5 (Dolomanov et al., 2009)'
_computing_structure_refinement 'SHELXL 2019/3 (Sheldrick, 2015)'
_computing_structure_solution 'SHELXT  (Sheldrick, 2015)'
_diffrn_ambient_environment N~2~
_diffrn_ambient_temperature 122.99(10)
_diffrn_detector 'Hybrid Pixel Array Detector'
_diffrn_detector_area_resol_mean 10.0000
_diffrn_detector_type HyPix
_diffrn_measured_fraction_theta_full 1.000
_diffrn_measured_fraction_theta_max 0.977
_diffrn_measurement_details
;
List of Runs (angles in degrees, time in seconds):

  # Type    Start    End  Width  t~exp~   \w     \q     \k     \f   Frames
#--------------------------------------------------------------------------
  1  \w     44.00 122.00   0.50    0.10    --   50.49  43.00 -85.00  156
  2  \w    100.00 125.00   0.50    0.14    --  111.50  61.00-150.00   50
  3  \w    108.00 160.00   0.50    0.14    --  111.50  30.00-150.00  104
  4  \w    133.00 160.00   0.50    0.14    --  111.50  61.00-150.00   54
  5  \w    105.00 178.00   0.50    0.14    --  111.50  43.00 -85.00  146
  6  \w     66.00 114.00   0.50    0.14    --  111.50   0.00  60.00   96
  7  \w   -122.00 -43.00   0.50    0.10    --  -50.49 -43.00 122.00  158
  8  \w   -122.00 -73.00   0.50    0.10    --  -50.49-125.00 -90.00   98
  9  \w   -122.00 -73.00   0.50    0.10    --  -50.49-125.00-180.00   98
 10  \w   -160.00 -83.00   0.50    0.14    --  -90.00 -43.00 122.00  154
 11  \w   -122.00 -73.00   0.50    0.10    --  -50.49-125.00  60.00   98
 12  \w     40.00  66.00   0.50    0.14    --  111.50 -30.00 150.00   52
 13  \w     66.00  92.00   0.50    0.14    --  111.50 -61.00 150.00   52
 14  \w     94.00 125.00   0.50    0.14    --  111.50 -61.00 150.00   62
 15  \w     48.00  75.00   0.50    0.14    --  111.50 -45.00  60.00   54
 16  \w     43.00  69.00   0.50    0.14    --  111.50 -45.00  30.00   52
 17  \w     59.00 118.00   0.50    0.14    --  111.50 -61.00   0.00  118
 18  \w     41.00  68.00   0.50    0.14    --  111.50 -45.00 -30.00   54
 19  \w     41.00  76.00   0.50    0.14    --  111.50 -45.00 -90.00   70
 20  \w     41.00  76.00   0.50    0.14    --  111.50 -45.00-150.00   70
 21  \w     45.00  70.00   0.50    0.14    --  111.50 -45.00   0.00   50
 22  \w     41.00  76.00   0.50    0.14    --  111.50 -45.00  90.00   70
 23  \w     41.00  74.00   0.50    0.14    --  111.50 -43.00 122.00   66
 24  \w     99.00 149.00   0.50    0.14    --  111.50 125.00 120.00  100
 25  \w     40.00  66.00   0.50    0.14    --  111.50 -30.00  30.00   52
 26  \w    -20.00  57.00   0.50    0.10    --   50.49 -43.00 122.00  154
 27  \w     40.00  65.00   0.50    0.14    --  111.50 -30.00   0.00   50
 28  \w     40.00  65.00   0.50    0.14    --  111.50 -30.00 -30.00   50
 29  \w     40.00  66.00   0.50    0.14    --  111.50 -30.00-180.00   52
 30  \w    -57.00  21.00   0.50    0.10    --  -50.49  43.00 -85.00  156
 31  \w    -76.00 -18.00   0.50    0.14    --  -90.00  43.00 -85.00  116
 32  \w    -85.00 -18.00   0.50    0.14    --  -90.00 125.00   0.00  134
 33  \w     41.00  92.00   0.50    0.14    --  111.50 -94.00   0.00  102
;
_diffrn_measurement_device 'four-circle diffractometer'
_diffrn_measurement_device_type 'XtaLAB Synergy, Dualflex, HyPix'
_diffrn_measurement_method '\w scans'
_diffrn_orient_matrix_type 'CrysAlisPro convention (1999,Acta A55,543-557)'
_diffrn_orient_matrix_UB_11 -0.0654399000
_diffrn_orient_matrix_UB_12 -0.1071666000
_diffrn_orient_matrix_UB_13 -0.0604406000
_diffrn_orient_matrix_UB_21 0.0754096000
_diffrn_orient_matrix_UB_22 -0.0349017000
_diffrn_orient_matrix_UB_23 -0.0494586000
_diffrn_orient_matrix_UB_31 0.0245553000
_diffrn_orient_matrix_UB_32 -0.1781260000
_diffrn_orient_matrix_UB_33 0.0460525000
_diffrn_radiation_monochromator mirror
_diffrn_radiation_probe x-ray
_diffrn_radiation_type 'Cu K\a'
_diffrn_radiation_wavelength 1.54184
_diffrn_reflns_av_R_equivalents 0.0296
_diffrn_reflns_av_unetI/netI 0.0200
_diffrn_reflns_Laue_measured_fraction_full 1.000
_diffrn_reflns_Laue_measured_fraction_max 0.977
_diffrn_reflns_limit_h_max 19
_diffrn_reflns_limit_h_min -18
_diffrn_reflns_limit_k_max 6
_diffrn_reflns_limit_k_min -9
_diffrn_reflns_limit_l_max 21
_diffrn_reflns_limit_l_min -21
_diffrn_reflns_number 20323
_diffrn_reflns_point_group_measured_fraction_full 1.000
_diffrn_reflns_point_group_measured_fraction_max 0.977
_diffrn_reflns_theta_full 67.684
_diffrn_reflns_theta_max 80.325
_diffrn_reflns_theta_min 3.638
_diffrn_source 'micro-focus sealed X-ray tube'
_diffrn_source_type 'PhotonJet (Cu) X-ray Source'
_exptl_absorpt_coefficient_mu 1.069
_exptl_absorpt_correction_T_max 1.00000
_exptl_absorpt_correction_T_min 0.70111
_exptl_absorpt_correction_type multi-scan
_exptl_absorpt_process_details
;
CrysAlisPro 1.171.41.113a (Rigaku Oxford Diffraction, 2021)
Empirical absorption correction using spherical harmonics,
implemented in SCALE3 ABSPACK scaling algorithm.
;
_exptl_crystal_colour 'clear yellowish yellow'
_exptl_crystal_colour_lustre clear
_exptl_crystal_colour_modifier yellowish
_exptl_crystal_colour_primary yellow
_exptl_crystal_density_diffrn 1.513
_exptl_crystal_description irregular
_exptl_crystal_F_000 880
_exptl_crystal_preparation oil
_exptl_crystal_recrystallization_method acetone
_exptl_crystal_size_max 0.3
_exptl_crystal_size_mid 0.15
_exptl_crystal_size_min 0.1
_refine_diff_density_max 0.422
_refine_diff_density_min -0.481
_refine_diff_density_rms 0.046
_refine_ls_extinction_coef 0.0021(2)
_refine_ls_extinction_expression Fc^*^=kFc[1+0.001xFc^2^\l^3^/sin(2\q)]^-1/4^
_refine_ls_extinction_method 'SHELXL-2019/2 (Sheldrick 2019)'
_refine_ls_goodness_of_fit_ref 1.069
_refine_ls_hydrogen_treatment constr
_refine_ls_matrix_type full
_refine_ls_number_parameters 282
_refine_ls_number_reflns 4021
_refine_ls_number_restraints 0
_refine_ls_restrained_S_all 1.069
_refine_ls_R_factor_all 0.0419
_refine_ls_R_factor_gt 0.0393
_refine_ls_shift/su_max 0.000
_refine_ls_shift/su_mean 0.000
_refine_ls_structure_factor_coef Fsqd
_refine_ls_weighting_details 'w=1/[\s^2^(Fo^2^)+(0.0380P)^2^+1.1641P] where P=(Fo^2^+2Fc^2^)/3'
_refine_ls_weighting_scheme calc
_refine_ls_wR_factor_gt 0.0945
_refine_ls_wR_factor_ref 0.0965
_reflns_Friedel_coverage 0.000
_reflns_number_gt 3694
_reflns_number_total 4021
_reflns_threshold_expression 'I > 2\s(I)'
_cod_data_source_file d5sc04257g2.cif
_cod_data_source_block pm2_164_acetone_a_auto
_cod_depositor_comments 'Adding full bibliography for 1575172--1575185.cif.'
_cod_database_code 1575180
_shelx_shelxl_version_number 2019/3
_chemical_oxdiff_formula C20H16F4N2O2
_chemical_oxdiff_usercomment 'Pale yellow block'
_shelx_space_group_comment
;
The symmetry employed for this shelxl refinement is uniquely defined
by the following loop, which should always be used as a source of
symmetry information in preference to the above space-group names.
They are only intended as comments.
;
_shelx_estimated_absorpt_t_max 0.901
_shelx_estimated_absorpt_t_min 0.740
_reflns_odcompleteness_completeness 99.86
_reflns_odcompleteness_iscentric 1
_reflns_odcompleteness_theta 74.33
_olex2_refinement_description
;
1. Fixed Uiso
 At 1.2 times of:
  All C(H) groups
 At 1.5 times of:
  All C(H,H,H) groups
2.a Aromatic/amide H refined with riding coordinates:
 C16(H16), C17(H17), C15(H15), C12(H12), C10(H10), C2(H2), C8(H8), C1(H1),
 C11(H11), C9(H9), C4(H4), C6(H6), C5(H5)
2.b Idealised Me refined as rotating group:
 C18(H18A,H18B,H18C)
;
_olex2_exptl_crystal_mounting_method oil
_olex2_submission_original_sample_id '3a 123 K'
_olex2_submission_special_instructions 'No special instructions were received'
_oxdiff_exptl_absorpt_empirical_details
;
Empirical correction (ABSPACK) includes:
- Absorption correction using spherical harmonics
- Frame scaling
;
_oxdiff_exptl_absorpt_empirical_full_max 1.268
_oxdiff_exptl_absorpt_empirical_full_min 0.722

loop_
_space_group_symop_operation_xyz
'x, y, z'
'-x+1/2, y+1/2, -z+1/2'
'-x, -y, -z'
'x-1/2, -y-1/2, z-1/2'

loop_
_atom_site_label
_atom_site_type_symbol
_atom_site_fract_x
_atom_site_fract_y
_atom_site_fract_z
_atom_site_U_iso_or_equiv
_atom_site_adp_type
_atom_site_occupancy
_atom_site_site_symmetry_order
_atom_site_calc_flag
_atom_site_refinement_flags_posn
_atom_site_refinement_flags_adp
_atom_site_refinement_flags_occupancy
_atom_site_disorder_assembly
_atom_site_disorder_group
O2 O 0.39273(7) 0.37209(14) 0.46635(5) 0.0256(2) Uani 1 1 d . . . . .
F4 F 0.27534(8) 0.07861(14) 0.40884(6) 0.0518(3) Uani 1 1 d . . . . .
O1 O 0.36666(7) -0.06978(14) 0.66359(5) 0.0262(2) Uani 1 1 d . . . . .
F1 F 0.25709(8) -0.15123(18) 0.51495(6) 0.0585(4) Uani 1 1 d . . . . .
F3 F 0.41248(8) -0.00114(15) 0.41240(6) 0.0527(3) Uani 1 1 d . . . . .
F2 F 0.39434(11) -0.23467(15) 0.51541(6) 0.0644(4) Uani 1 1 d . . . . .
N2 N 0.41667(7) 0.32378(15) 0.64237(6) 0.0181(2) Uani 1 1 d . . . . .
N1 N 0.49381(7) 0.71381(16) 0.81525(6) 0.0193(2) Uani 1 1 d . . . . .
C7 C 0.57172(8) 0.82502(18) 0.81000(7) 0.0187(3) Uani 1 1 d . . . . .
C19 C 0.38945(8) 0.19033(18) 0.58294(7) 0.0184(3) Uani 1 1 d . . . . .
C16 C 0.48011(8) 0.45020(18) 0.63303(7) 0.0188(3) Uani 1 1 d . . . . .
H16 H 0.507251 0.449586 0.586527 0.023 Uiso 1 1 calc R U . . .
C17 C 0.50511(8) 0.57780(18) 0.68980(7) 0.0189(3) Uani 1 1 d . . . . .
H17 H 0.549649 0.664760 0.682085 0.023 Uiso 1 1 calc R U . . .
C14 C 0.40171(9) 0.44643(18) 0.77000(7) 0.0192(3) Uani 1 1 d . . . . .
C13 C 0.46641(8) 0.58420(18) 0.76007(7) 0.0176(3) Uani 1 1 d . . . . .
C3 C 0.44234(9) 0.77430(18) 0.87490(7) 0.0204(3) Uani 1 1 d . . . . .
C15 C 0.37946(8) 0.32410(18) 0.70990(7) 0.0188(3) Uani 1 1 d . . . . .
H15 H 0.335525 0.234309 0.715681 0.023 Uiso 1 1 calc R U . . .
C23 C 0.38099(8) 0.23013(18) 0.50154(7) 0.0190(3) Uani 1 1 d . . . . .
C20 C 0.36768(9) 0.00905(19) 0.60016(7) 0.0202(3) Uani 1 1 d . . . . .
C12 C 0.56137(9) 1.0052(2) 0.78532(8) 0.0232(3) Uani 1 1 d . . . . .
H12 H 0.503521 1.053595 0.768453 0.028 Uiso 1 1 calc R U . . .
C10 C 0.72081(10) 1.0440(2) 0.81054(8) 0.0263(3) Uani 1 1 d . . . . .
H10 H 0.771959 1.119469 0.811059 0.032 Uiso 1 1 calc R U . . .
C22 C 0.35162(9) 0.0528(2) 0.45798(8) 0.0228(3) Uani 1 1 d . . . . .
C2 C 0.36268(9) 0.86644(19) 0.85353(8) 0.0235(3) Uani 1 1 d . . . . .
H2 H 0.340377 0.886654 0.799608 0.028 Uiso 1 1 calc R U . . .
C8 C 0.65577(9) 0.7526(2) 0.83449(8) 0.0235(3) Uani 1 1 d . . . . .
H8 H 0.662324 0.628581 0.850910 0.028 Uiso 1 1 calc R U . . .
C1 C 0.31562(10) 0.9292(2) 0.91217(9) 0.0285(3) Uani 1 1 d . . . . .
H1 H 0.260936 0.992937 0.898203 0.034 Uiso 1 1 calc R U . . .
C18 C 0.35958(10) 0.4166(2) 0.84343(8) 0.0266(3) Uani 1 1 d . . . . .
H18A H 0.406386 0.409045 0.889167 0.040 Uiso 1 1 calc R U . . .
H18B H 0.325353 0.302312 0.838484 0.040 Uiso 1 1 calc R U . . .
H18C H 0.319656 0.518974 0.850293 0.040 Uiso 1 1 calc R U . . .
C11 C 0.63644(10) 1.1144(2) 0.78551(8) 0.0275(3) Uani 1 1 d . . . . .
H11 H 0.629955 1.237916 0.768416 0.033 Uiso 1 1 calc R U . . .
C9 C 0.73037(9) 0.8636(2) 0.83474(8) 0.0264(3) Uani 1 1 d . . . . .
H9 H 0.788230 0.815359 0.851634 0.032 Uiso 1 1 calc R U . . .
C21 C 0.34159(10) -0.08898(19) 0.52149(8) 0.0254(3) Uani 1 1 d . . . . .
C4 C 0.47659(10) 0.7474(2) 0.95361(8) 0.0289(3) Uani 1 1 d . . . . .
H4 H 0.532324 0.687654 0.967818 0.035 Uiso 1 1 calc R U . . .
C6 C 0.34819(11) 0.8991(2) 0.99074(9) 0.0332(4) Uani 1 1 d . . . . .
H6 H 0.315438 0.940375 1.030509 0.040 Uiso 1 1 calc R U . . .
C5 C 0.42834(12) 0.8089(3) 1.01116(9) 0.0361(4) Uani 1 1 d . . . . .
H5 H 0.450629 0.788846 1.065098 0.043 Uiso 1 1 calc R U . . .

loop_
_atom_site_aniso_label
_atom_site_aniso_U_11
_atom_site_aniso_U_22
_atom_site_aniso_U_33
_atom_site_aniso_U_23
_atom_site_aniso_U_13
_atom_site_aniso_U_12
O2 0.0336(5) 0.0230(5) 0.0201(5) 0.0027(4) 0.0035(4) -0.0064(4)
F4 0.0615(7) 0.0295(5) 0.0514(6) 0.0076(4) -0.0348(5) -0.0136(5)
O1 0.0376(6) 0.0221(5) 0.0189(4) 0.0028(4) 0.0035(4) -0.0009(4)
F1 0.0689(7) 0.0819(9) 0.0253(5) -0.0091(5) 0.0094(5) -0.0563(7)
F3 0.0792(8) 0.0398(6) 0.0502(6) -0.0214(5) 0.0460(6) -0.0161(5)
F2 0.1291(12) 0.0319(6) 0.0299(5) -0.0050(4) 0.0041(6) 0.0407(7)
N2 0.0202(5) 0.0182(5) 0.0158(5) -0.0017(4) 0.0027(4) -0.0004(4)
N1 0.0213(5) 0.0206(5) 0.0166(5) -0.0028(4) 0.0047(4) -0.0012(4)
C7 0.0214(6) 0.0217(6) 0.0132(5) -0.0037(5) 0.0035(4) -0.0021(5)
C19 0.0204(6) 0.0184(6) 0.0165(6) -0.0025(5) 0.0031(5) 0.0002(5)
C16 0.0202(6) 0.0208(6) 0.0159(6) 0.0006(5) 0.0045(5) 0.0000(5)
C17 0.0199(6) 0.0190(6) 0.0179(6) 0.0005(5) 0.0036(5) -0.0011(5)
C14 0.0216(6) 0.0196(6) 0.0172(6) 0.0007(5) 0.0051(5) 0.0009(5)
C13 0.0192(6) 0.0178(6) 0.0154(5) 0.0002(5) 0.0011(4) 0.0027(5)
C3 0.0259(6) 0.0199(6) 0.0168(6) -0.0038(5) 0.0072(5) -0.0047(5)
C15 0.0205(6) 0.0185(6) 0.0180(6) 0.0006(5) 0.0046(5) -0.0003(5)
C23 0.0189(6) 0.0204(6) 0.0178(6) -0.0017(5) 0.0033(5) -0.0009(5)
C20 0.0226(6) 0.0200(6) 0.0179(6) -0.0009(5) 0.0029(5) 0.0019(5)
C12 0.0233(6) 0.0240(7) 0.0224(6) 0.0017(5) 0.0036(5) 0.0018(5)
C10 0.0260(7) 0.0336(8) 0.0202(6) -0.0055(6) 0.0070(5) -0.0080(6)
C22 0.0279(7) 0.0242(7) 0.0162(6) -0.0025(5) 0.0027(5) -0.0022(5)
C2 0.0260(7) 0.0229(7) 0.0226(6) -0.0018(5) 0.0071(5) -0.0024(5)
C8 0.0254(7) 0.0234(7) 0.0218(6) -0.0010(5) 0.0035(5) 0.0028(5)
C1 0.0283(7) 0.0258(7) 0.0339(7) -0.0056(6) 0.0132(6) -0.0031(6)
C18 0.0369(8) 0.0236(7) 0.0220(6) -0.0028(5) 0.0135(6) -0.0072(6)
C11 0.0335(8) 0.0233(7) 0.0269(7) 0.0006(6) 0.0082(6) -0.0036(6)
C9 0.0203(6) 0.0377(8) 0.0212(6) -0.0031(6) 0.0032(5) 0.0011(6)
C21 0.0369(8) 0.0177(6) 0.0217(6) -0.0027(5) 0.0046(6) -0.0024(6)
C4 0.0331(7) 0.0347(8) 0.0189(6) -0.0027(6) 0.0033(5) 0.0000(6)
C6 0.0408(8) 0.0342(8) 0.0285(7) -0.0125(6) 0.0185(6) -0.0088(7)
C5 0.0463(9) 0.0462(10) 0.0170(6) -0.0060(6) 0.0085(6) -0.0045(8)

loop_
_atom_type_symbol
_atom_type_description
_atom_type_scat_dispersion_real
_atom_type_scat_dispersion_imag
_atom_type_scat_source
C C 0.0181 0.0091 'International Tables Vol C Tables 4.2.6.8 and 6.1.1.4'
H H 0.0000 0.0000 'International Tables Vol C Tables 4.2.6.8 and 6.1.1.4'
F F 0.0727 0.0534 'International Tables Vol C Tables 4.2.6.8 and 6.1.1.4'
N N 0.0311 0.0180 'International Tables Vol C Tables 4.2.6.8 and 6.1.1.4'
O O 0.0492 0.0322 'International Tables Vol C Tables 4.2.6.8 and 6.1.1.4'

loop_
_geom_angle_atom_site_label_1
_geom_angle_atom_site_label_2
_geom_angle_atom_site_label_3
_geom_angle
_geom_angle_site_symmetry_1
_geom_angle_site_symmetry_3
_geom_angle_publ_flag
C16 N2 C19 121.01(10) . . ?
C16 N2 C15 119.13(11) . . ?
C15 N2 C19 119.85(11) . . ?
C13 N1 C7 121.09(10) . . ?
C13 N1 C3 124.44(11) . . ?
C3 N1 C7 113.69(10) . . ?
C12 C7 N1 119.76(12) . . ?
C12 C7 C8 120.92(13) . . ?
C8 C7 N1 119.19(12) . . ?
C23 C19 N2 122.73(12) . . ?
C20 C19 N2 123.01(11) . . ?
C20 C19 C23 114.26(11) . . ?
N2 C16 H16 119.7 . . ?
N2 C16 C17 120.56(11) . . ?
C17 C16 H16 119.7 . . ?
C16 C17 H17 119.1 . . ?
C16 C17 C13 121.72(12) . . ?
C13 C17 H17 119.1 . . ?
C13 C14 C18 125.50(12) . . ?
C15 C14 C13 117.80(11) . . ?
C15 C14 C18 116.59(12) . . ?
N1 C13 C17 119.59(12) . . ?
N1 C13 C14 123.42(11) . . ?
C17 C13 C14 116.95(11) . . ?
C2 C3 N1 120.06(12) . . ?
C2 C3 C4 120.96(12) . . ?
C4 C3 N1 118.89(13) . . ?
N2 C15 C14 123.79(12) . . ?
N2 C15 H15 118.1 . . ?
C14 C15 H15 118.1 . . ?
O2 C23 C19 131.43(12) . . ?
O2 C23 C22 121.88(11) . . ?
C19 C23 C22 106.68(11) . . ?
O1 C20 C19 131.17(12) . . ?
O1 C20 C21 121.74(12) . . ?
C19 C20 C21 107.08(11) . . ?
C7 C12 H12 120.3 . . ?
C7 C12 C11 119.30(13) . . ?
C11 C12 H12 120.3 . . ?
C11 C10 H10 120.1 . . ?
C9 C10 H10 120.1 . . ?
C9 C10 C11 119.88(13) . . ?
F4 C22 F3 105.91(12) . . ?
F4 C22 C23 110.57(12) . . ?
F4 C22 C21 112.23(12) . . ?
F3 C22 C23 110.86(11) . . ?
F3 C22 C21 111.25(12) . . ?
C21 C22 C23 106.11(10) . . ?
C3 C2 H2 120.4 . . ?
C3 C2 C1 119.11(13) . . ?
C1 C2 H2 120.4 . . ?
C7 C8 H8 120.4 . . ?
C7 C8 C9 119.19(13) . . ?
C9 C8 H8 120.4 . . ?
C2 C1 H1 119.8 . . ?
C6 C1 C2 120.31(14) . . ?
C6 C1 H1 119.8 . . ?
C14 C18 H18A 109.5 . . ?
C14 C18 H18B 109.5 . . ?
C14 C18 H18C 109.5 . . ?
H18A C18 H18B 109.5 . . ?
H18A C18 H18C 109.5 . . ?
H18B C18 H18C 109.5 . . ?
C12 C11 H11 119.8 . . ?
C10 C11 C12 120.32(14) . . ?
C10 C11 H11 119.8 . . ?
C10 C9 C8 120.38(13) . . ?
C10 C9 H9 119.8 . . ?
C8 C9 H9 119.8 . . ?
F1 C21 C20 110.61(11) . . ?
F1 C21 C22 111.18(12) . . ?
F2 C21 F1 107.10(14) . . ?
F2 C21 C20 111.08(12) . . ?
F2 C21 C22 111.08(12) . . ?
C22 C21 C20 105.85(11) . . ?
C3 C4 H4 120.4 . . ?
C5 C4 C3 119.12(15) . . ?
C5 C4 H4 120.4 . . ?
C1 C6 H6 120.0 . . ?
C5 C6 C1 119.90(13) . . ?
C5 C6 H6 120.0 . . ?
C4 C5 H5 119.7 . . ?
C6 C5 C4 120.57(14) . . ?
C6 C5 H5 119.7 . . ?

loop_
_geom_bond_atom_site_label_1
_geom_bond_atom_site_label_2
_geom_bond_distance
_geom_bond_site_symmetry_2
_geom_bond_publ_flag
O2 C23 1.2266(17) . ?
F4 C22 1.3410(16) . ?
O1 C20 1.2344(16) . ?
F1 C21 1.3473(18) . ?
F3 C22 1.3522(16) . ?
F2 C21 1.3444(18) . ?
N2 C19 1.4284(16) . ?
N2 C16 1.3593(17) . ?
N2 C15 1.3613(16) . ?
N1 C7 1.4463(16) . ?
N1 C13 1.3613(17) . ?
N1 C3 1.4440(16) . ?
C7 C12 1.385(2) . ?
C7 C8 1.3862(19) . ?
C19 C23 1.4153(17) . ?
C19 C20 1.4071(19) . ?
C16 H16 0.9500 . ?
C16 C17 1.3624(18) . ?
C17 H17 0.9500 . ?
C17 C13 1.4171(17) . ?
C14 C13 1.4324(18) . ?
C14 C15 1.3700(18) . ?
C14 C18 1.5098(17) . ?
C3 C2 1.384(2) . ?
C3 C4 1.3897(19) . ?
C15 H15 0.9500 . ?
C23 C22 1.5296(18) . ?
C20 C21 1.5294(18) . ?
C12 H12 0.9500 . ?
C12 C11 1.389(2) . ?
C10 H10 0.9500 . ?
C10 C11 1.386(2) . ?
C10 C9 1.383(2) . ?
C22 C21 1.5283(19) . ?
C2 H2 0.9500 . ?
C2 C1 1.3936(19) . ?
C8 H8 0.9500 . ?
C8 C9 1.391(2) . ?
C1 H1 0.9500 . ?
C1 C6 1.385(2) . ?
C18 H18A 0.9800 . ?
C18 H18B 0.9800 . ?
C18 H18C 0.9800 . ?
C11 H11 0.9500 . ?
C9 H9 0.9500 . ?
C4 H4 0.9500 . ?
C4 C5 1.387(2) . ?
C6 H6 0.9500 . ?
C6 C5 1.381(3) . ?
C5 H5 0.9500 . ?

loop_
_geom_torsion_atom_site_label_1
_geom_torsion_atom_site_label_2
_geom_torsion_atom_site_label_3
_geom_torsion_atom_site_label_4
_geom_torsion
_geom_torsion_site_symmetry_1
_geom_torsion_site_symmetry_2
_geom_torsion_site_symmetry_3
_geom_torsion_site_symmetry_4
_geom_torsion_publ_flag
O2 C23 C22 F4 -56.30(17) . . . . ?
O2 C23 C22 F3 60.85(17) . . . . ?
O2 C23 C22 C21 -178.24(12) . . . . ?
F4 C22 C21 F1 -2.07(17) . . . . ?
F4 C22 C21 F2 117.10(14) . . . . ?
F4 C22 C21 C20 -122.23(13) . . . . ?
O1 C20 C21 F1 59.59(18) . . . . ?
O1 C20 C21 F2 -59.21(18) . . . . ?
O1 C20 C21 C22 -179.88(12) . . . . ?
F3 C22 C21 F1 -120.53(13) . . . . ?
F3 C22 C21 F2 -1.37(17) . . . . ?
F3 C22 C21 C20 119.30(12) . . . . ?
N2 C19 C23 O2 -0.7(2) . . . . ?
N2 C19 C23 C22 179.51(11) . . . . ?
N2 C19 C20 O1 0.2(2) . . . . ?
N2 C19 C20 C21 179.62(11) . . . . ?
N2 C16 C17 C13 -0.1(2) . . . . ?
N1 C7 C12 C11 175.71(12) . . . . ?
N1 C7 C8 C9 -175.44(11) . . . . ?
N1 C3 C2 C1 -177.79(12) . . . . ?
N1 C3 C4 C5 178.57(14) . . . . ?
C7 N1 C13 C17 -10.59(18) . . . . ?
C7 N1 C13 C14 167.01(12) . . . . ?
C7 N1 C3 C2 104.34(14) . . . . ?
C7 N1 C3 C4 -72.12(16) . . . . ?
C7 C12 C11 C10 -0.3(2) . . . . ?
C7 C8 C9 C10 -0.3(2) . . . . ?
C19 N2 C16 C17 179.49(12) . . . . ?
C19 N2 C15 C14 179.79(12) . . . . ?
C19 C23 C22 F4 123.53(12) . . . . ?
C19 C23 C22 F3 -119.32(13) . . . . ?
C19 C23 C22 C21 1.59(14) . . . . ?
C19 C20 C21 F1 -119.88(13) . . . . ?
C19 C20 C21 F2 121.32(13) . . . . ?
C19 C20 C21 C22 0.65(15) . . . . ?
C16 N2 C19 C23 -37.64(18) . . . . ?
C16 N2 C19 C20 143.20(13) . . . . ?
C16 N2 C15 C14 0.45(19) . . . . ?
C16 C17 C13 N1 179.74(12) . . . . ?
C16 C17 C13 C14 1.99(19) . . . . ?
C13 N1 C7 C12 104.23(15) . . . . ?
C13 N1 C7 C8 -79.76(16) . . . . ?
C13 N1 C3 C2 -65.60(18) . . . . ?
C13 N1 C3 C4 117.94(15) . . . . ?
C13 C14 C15 N2 1.5(2) . . . . ?
C3 N1 C7 C12 -66.08(15) . . . . ?
C3 N1 C7 C8 109.93(13) . . . . ?
C3 N1 C13 C17 158.65(12) . . . . ?
C3 N1 C13 C14 -23.8(2) . . . . ?
C3 C2 C1 C6 -0.2(2) . . . . ?
C3 C4 C5 C6 -1.3(2) . . . . ?
C15 N2 C19 C23 143.02(13) . . . . ?
C15 N2 C19 C20 -36.13(18) . . . . ?
C15 N2 C16 C17 -1.17(19) . . . . ?
C15 C14 C13 N1 179.74(12) . . . . ?
C15 C14 C13 C17 -2.61(18) . . . . ?
C23 C19 C20 O1 -179.01(14) . . . . ?
C23 C19 C20 C21 0.39(15) . . . . ?
C23 C22 C21 F1 118.81(12) . . . . ?
C23 C22 C21 F2 -122.03(13) . . . . ?
C23 C22 C21 C20 -1.36(14) . . . . ?
C20 C19 C23 O2 178.54(14) . . . . ?
C20 C19 C23 C22 -1.27(15) . . . . ?
C12 C7 C8 C9 0.53(19) . . . . ?
C2 C3 C4 C5 2.1(2) . . . . ?
C2 C1 C6 C5 1.0(2) . . . . ?
C8 C7 C12 C11 -0.23(19) . . . . ?
C1 C6 C5 C4 -0.2(3) . . . . ?
C18 C14 C13 N1 -4.2(2) . . . . ?
C18 C14 C13 C17 173.41(13) . . . . ?
C18 C14 C15 N2 -174.88(12) . . . . ?
C11 C10 C9 C8 -0.3(2) . . . . ?
C9 C10 C11 C12 0.6(2) . . . . ?
C4 C3 C2 C1 -1.4(2) . . . . ?
